data_4508770
loop_
_publ_author_name
'Zhang, Ling-Yun'
'Zhang, Jie-Peng'
'Lin, Yan-Yong'
'Chen, Xiao-Ming'

_publ_section_title
;
 Syntheses, Structures, and Photoluminescence of Three Coordination
 Polymers of Cadmium Dicarboxylates
;
_journal_issue 7
_journal_name_full 'Crystal Growth &amp; Design'
_journal_page_first 1684
_journal_paper_doi 10.1021/cg060194f
_journal_volume 6
_journal_year 2006
_chemical_formula_sum 'C37 H28 Cd N3 O8'
_chemical_formula_weight 755.02
_chemical_name_systematic
; 
 ? 
;
_space_group_IT_number 14
_symmetry_cell_setting monoclinic
_symmetry_space_group_name_Hall '-P 2ybc'
_symmetry_space_group_name_H-M 'P 1 21/c 1'
_atom_sites_solution_hydrogens geom
_atom_sites_solution_primary direct
_atom_sites_solution_secondary difmap
_audit_creation_method SHELXL-97
_cell_angle_alpha 90.00
_cell_angle_beta 97.0030(10)
_cell_angle_gamma 90.00
_cell_formula_units_Z 4
_cell_length_a 11.7434(7)
_cell_length_b 9.4784(5)
_cell_length_c 27.8123(16)
_cell_measurement_temperature 293(2)
_cell_volume 3072.7(3)
_computing_structure_refinement 'SHELXL-97 (Sheldrick, 1997)'
_computing_structure_solution 'SHELXS-97 (Sheldrick, 1990)'
_diffrn_ambient_temperature 293(2)
_diffrn_measured_fraction_theta_full 0.989
_diffrn_measured_fraction_theta_max 0.989
_diffrn_measurement_device_type 'Bruker Apex'
_diffrn_radiation_monochromator graphite
_diffrn_radiation_source 'fine-focus sealed tube'
_diffrn_radiation_type MoK\a
_diffrn_radiation_wavelength 0.71073
_diffrn_reflns_av_R_equivalents 0.0415
_diffrn_reflns_av_sigmaI/netI 0.0434
_diffrn_reflns_limit_h_max 15
_diffrn_reflns_limit_h_min -15
_diffrn_reflns_limit_k_max 12
_diffrn_reflns_limit_k_min -12
_diffrn_reflns_limit_l_max 36
_diffrn_reflns_limit_l_min -35
_diffrn_reflns_number 25551
_diffrn_reflns_theta_full 27.50
_diffrn_reflns_theta_max 27.50
_diffrn_reflns_theta_min 1.75
_exptl_absorpt_coefficient_mu 0.774
_exptl_absorpt_correction_T_max 0.9697
_exptl_absorpt_correction_T_min 0.8422
_exptl_crystal_density_diffrn 1.632
_exptl_crystal_density_method 'not measured'
_exptl_crystal_F_000 1532
_exptl_crystal_size_max 0.23
_exptl_crystal_size_mid 0.13
_exptl_crystal_size_min 0.04
_refine_diff_density_max 0.939
_refine_diff_density_min -0.623
_refine_diff_density_rms 0.090
_refine_ls_extinction_method none
_refine_ls_goodness_of_fit_ref 1.005
_refine_ls_hydrogen_treatment mixed
_refine_ls_matrix_type full
_refine_ls_number_parameters 442
_refine_ls_number_reflns 6986
_refine_ls_number_restraints 0
_refine_ls_restrained_S_all 1.005
_refine_ls_R_factor_all 0.0566
_refine_ls_R_factor_gt 0.0416
_refine_ls_shift/su_max 0.001
_refine_ls_shift/su_mean 0.000
_refine_ls_structure_factor_coef Fsqd
_refine_ls_weighting_details 'calc w=1/[\s^2^(Fo^2^)+(0.0507P)^2^+0.0000P] where P=(Fo^2^+2Fc^2^)/3'
_refine_ls_weighting_scheme calc
_refine_ls_wR_factor_gt 0.0874
_refine_ls_wR_factor_ref 0.0928
_reflns_number_gt 5571
_reflns_number_total 6986
_reflns_threshold_expression >2sigma(I)
_cod_data_source_file cg060194fsup1.cif
_cod_data_source_block cd
_cod_depositor_comments
;
The following automatic conversions were performed:

'_symmetry_cell_setting' value 'Monoclinic' changed to 'monoclinic'
according to /home/saulius/struct/CIF-dictionaries/cif_core.dic
dictionary named 'cif_core.dic' version 2.4.2 from 2011-04-26.

Automatic conversion script
Id: cif_fix_values 1891 2012-01-12 08:04:46Z andrius 
;
_cod_original_sg_symbol_H-M P2(1)/c
_cod_database_code 4508770

loop_
_symmetry_equiv_pos_as_xyz
'x, y, z'
'-x, y+1/2, -z+1/2'
'-x, -y, -z'
'x, -y-1/2, z-1/2'

loop_
_atom_site_label
_atom_site_type_symbol
_atom_site_fract_x
_atom_site_fract_y
_atom_site_fract_z
_atom_site_U_iso_or_equiv
_atom_site_adp_type
_atom_site_occupancy
_atom_site_symmetry_multiplicity
_atom_site_calc_flag
_atom_site_refinement_flags
Cd1 Cd 0.418724(16) 0.34059(2) 0.200518(7) 0.02322(7) Uani 1 1 d .
O1 O 0.3608(2) 0.2036(3) 0.27567(8) 0.0452(6) Uani 1 1 d .
O2 O 0.44219(18) 0.4103(2) 0.28597(8) 0.0380(5) Uani 1 1 d .
O3 O -0.35479(19) 0.2634(3) 0.37189(9) 0.0470(6) Uani 1 1 d .
O4 O -0.24553(19) 0.4531(2) 0.36999(9) 0.0445(6) Uani 1 1 d .
O5 O 0.1759(2) 0.1695(2) 0.31756(9) 0.0483(6) Uani 1 1 d .
H5B H 0.2197 0.1579 0.2971 0.072 Uiso 1 1 calc R
O6 O -0.0320(2) 0.4270(2) 0.37049(9) 0.0474(6) Uani 1 1 d .
H6B H -0.0953 0.4647 0.3667 0.071 Uiso 1 1 calc R
N1 N 0.2187(2) 0.3527(3) 0.19484(10) 0.0334(6) Uani 1 1 d .
N2 N -0.3787(2) 0.3148(2) 0.20964(9) 0.0271(5) Uani 1 1 d .
N3 N 0.4463(2) 0.3966(3) 0.11801(9) 0.0295(6) Uani 1 1 d .
C1 C 0.3815(2) 0.3148(3) 0.30028(11) 0.0301(7) Uani 1 1 d .
C2 C 0.3282(2) 0.3307(3) 0.34611(10) 0.0268(6) Uani 1 1 d .
C3 C 0.3768(2) 0.4174(3) 0.38232(11) 0.0290(7) Uani 1 1 d .
H3A H 0.4458 0.4622 0.3789 0.035 Uiso 1 1 calc R
C4 C 0.3244(2) 0.4402(3) 0.42460(11) 0.0292(7) Uani 1 1 d .
C5 C 0.3735(3) 0.5299(4) 0.46226(12) 0.0410(8) Uani 1 1 d .
H5A H 0.4429 0.5744 0.4593 0.049 Uiso 1 1 calc R
C6 C 0.3214(3) 0.5524(4) 0.50251(13) 0.0504(10) Uani 1 1 d .
H6A H 0.3544 0.6125 0.5267 0.061 Uiso 1 1 calc R
C7 C 0.2170(3) 0.4840(4) 0.50733(13) 0.0535(10) Uani 1 1 d .
H7A H 0.1818 0.4981 0.5351 0.064 Uiso 1 1 calc R
C8 C 0.1672(3) 0.3981(4) 0.47201(12) 0.0416(8) Uani 1 1 d .
H8A H 0.0978 0.3549 0.4758 0.050 Uiso 1 1 calc R
C9 C 0.2185(3) 0.3729(3) 0.42942(11) 0.0301(7) Uani 1 1 d .
C10 C 0.1687(3) 0.2812(3) 0.39234(11) 0.0296(7) Uani 1 1 d .
C11 C 0.2239(3) 0.2589(3) 0.35189(11) 0.0299(7) Uani 1 1 d .
C12 C 0.0554(3) 0.2133(3) 0.39650(11) 0.0319(7) Uani 1 1 d .
C13 C 0.0479(3) 0.0747(3) 0.41427(11) 0.0322(7) Uani 1 1 d .
C14 C 0.1449(3) -0.0109(4) 0.42744(13) 0.0461(9) Uani 1 1 d .
H14A H 0.2173 0.0240 0.4236 0.055 Uiso 1 1 calc R
C15 C 0.1357(4) -0.1428(4) 0.44562(16) 0.0577(11) Uani 1 1 d .
H15A H 0.2014 -0.1966 0.4540 0.069 Uiso 1 1 calc R
C16 C 0.0278(4) -0.1984(4) 0.45177(17) 0.0614(12) Uani 1 1 d .
H16A H 0.0219 -0.2889 0.4641 0.074 Uiso 1 1 calc R
C17 C -0.0677(3) -0.1198(4) 0.43965(15) 0.0530(10) Uani 1 1 d .
H17A H -0.1389 -0.1572 0.4441 0.064 Uiso 1 1 calc R
C18 C -0.0617(3) 0.0177(3) 0.42038(12) 0.0363(7) Uani 1 1 d .
C19 C -0.1596(3) 0.1013(3) 0.40729(12) 0.0357(7) Uani 1 1 d .
H19A H -0.2314 0.0637 0.4105 0.043 Uiso 1 1 calc R
C20 C -0.1529(3) 0.2349(3) 0.39013(11) 0.0297(7) Uani 1 1 d .
C21 C -0.0428(3) 0.2923(3) 0.38534(11) 0.0316(7) Uani 1 1 d .
C22 C -0.2600(3) 0.3212(3) 0.37651(11) 0.0311(7) Uani 1 1 d .
C23 C 0.1563(3) 0.2402(4) 0.17920(15) 0.0486(10) Uani 1 1 d .
H23A H 0.1930 0.1661 0.1655 0.058 Uiso 1 1 calc R
C24 C 0.0409(3) 0.2279(4) 0.18220(14) 0.0453(9) Uani 1 1 d .
H24A H 0.0016 0.1475 0.1704 0.054 Uiso 1 1 calc R
C25 C -0.0169(2) 0.3346(3) 0.20262(11) 0.0307(7) Uani 1 1 d .
C26 C 0.0469(3) 0.4518(4) 0.21852(13) 0.0426(9) Uani 1 1 d .
H26A H 0.0119 0.5273 0.2323 0.051 Uiso 1 1 calc R
C27 C 0.1624(3) 0.4568(4) 0.21395(14) 0.0424(8) Uani 1 1 d .
H27A H 0.2032 0.5371 0.2248 0.051 Uiso 1 1 calc R
C28 C -0.1413(2) 0.3231(3) 0.20642(11) 0.0281(6) Uani 1 1 d .
C29 C -0.2148(3) 0.2532(3) 0.17139(12) 0.0348(7) Uani 1 1 d .
H29A H -0.1855 0.2065 0.1462 0.042 Uiso 1 1 calc R
C30 C -0.3304(2) 0.2531(3) 0.17396(11) 0.0340(7) Uani 1 1 d .
H30A H -0.3779 0.2077 0.1496 0.041 Uiso 1 1 calc R
C31 C -0.1904(2) 0.3817(3) 0.24471(11) 0.0329(7) Uani 1 1 d .
H31A H -0.1446 0.4247 0.2702 0.039 Uiso 1 1 calc R
C32 C -0.3078(2) 0.3758(3) 0.24476(11) 0.0310(7) Uani 1 1 d .
H32A H -0.3391 0.4163 0.2706 0.037 Uiso 1 1 calc R
C33 C 0.4020(3) 0.3263(3) 0.07878(12) 0.0360(7) Uani 1 1 d .
H33A H 0.3563 0.2481 0.0830 0.043 Uiso 1 1 calc R
C34 C 0.4199(3) 0.3623(3) 0.03232(12) 0.0395(8) Uani 1 1 d .
H34A H 0.3864 0.3095 0.0062 0.047 Uiso 1 1 calc R
C35 C 0.4888(2) 0.4787(3) 0.02466(10) 0.0289(6) Uani 1 1 d .
C36 C 0.5341(3) 0.5524(3) 0.06535(11) 0.0358(7) Uani 1 1 d .
H36A H 0.5792 0.6317 0.0623 0.043 Uiso 1 1 calc R
C37 C 0.5124(3) 0.5083(3) 0.11066(11) 0.0368(7) Uani 1 1 d .
H37A H 0.5453 0.5586 0.1375 0.044 Uiso 1 1 calc R
O1W O 0.41884(17) 0.1119(2) 0.16971(8) 0.0323(5) Uani 1 1 d .
H1WA H 0.4278 0.0414 0.1887 0.039 Uiso 1 1 d R
H1WB H 0.4099 0.0994 0.1392 0.039 Uiso 1 1 d R
O2W O 0.40775(18) 0.5869(2) 0.20336(8) 0.0383(5) Uani 1 1 d .
H2WA H 0.4142 0.6293 0.2305 0.046 Uiso 1 1 d R
H2WB H 0.3970 0.6340 0.1772 0.046 Uiso 1 1 d R

loop_
_atom_site_aniso_label
_atom_site_aniso_U_11
_atom_site_aniso_U_22
_atom_site_aniso_U_33
_atom_site_aniso_U_23
_atom_site_aniso_U_13
_atom_site_aniso_U_12
Cd1 0.01620(11) 0.02832(12) 0.02595(12) 0.00028(9) 0.00580(7) 0.00014(9)
O1 0.0491(15) 0.0488(14) 0.0405(14) -0.0139(11) 0.0164(11) -0.0028(12)
O2 0.0333(12) 0.0507(14) 0.0319(12) 0.0041(11) 0.0121(10) -0.0062(11)
O3 0.0250(12) 0.0475(15) 0.0672(17) -0.0102(13) 0.0007(11) -0.0033(11)
O4 0.0366(13) 0.0380(14) 0.0571(16) 0.0097(11) -0.0019(11) 0.0032(10)
O5 0.0439(14) 0.0572(16) 0.0461(14) -0.0210(12) 0.0153(11) -0.0205(12)
O6 0.0324(13) 0.0363(13) 0.0740(18) 0.0199(12) 0.0076(12) -0.0016(10)
N1 0.0210(13) 0.0325(14) 0.0475(16) -0.0033(12) 0.0074(11) -0.0001(11)
N2 0.0213(12) 0.0291(14) 0.0315(13) -0.0011(10) 0.0057(10) 0.0012(10)
N3 0.0283(13) 0.0339(14) 0.0269(13) 0.0021(11) 0.0054(10) 0.0007(11)
C1 0.0229(15) 0.0413(19) 0.0263(16) 0.0022(13) 0.0043(12) 0.0074(13)
C2 0.0241(15) 0.0309(16) 0.0265(15) 0.0044(13) 0.0071(11) 0.0026(12)
C3 0.0222(15) 0.0336(17) 0.0316(16) 0.0062(13) 0.0051(12) -0.0025(13)
C4 0.0279(16) 0.0315(16) 0.0281(16) 0.0010(13) 0.0032(12) 0.0012(13)
C5 0.0370(19) 0.049(2) 0.0365(19) -0.0032(16) 0.0024(14) -0.0045(16)
C6 0.050(2) 0.064(3) 0.036(2) -0.0172(18) 0.0006(17) -0.0044(19)
C7 0.055(2) 0.074(3) 0.0332(19) -0.0076(19) 0.0138(17) 0.002(2)
C8 0.0338(18) 0.057(2) 0.0356(19) 0.0001(17) 0.0124(14) -0.0029(16)
C9 0.0270(16) 0.0340(17) 0.0301(16) 0.0052(13) 0.0063(12) 0.0024(12)
C10 0.0251(15) 0.0320(16) 0.0326(17) 0.0052(13) 0.0073(12) -0.0001(13)
C11 0.0270(16) 0.0323(16) 0.0302(16) -0.0002(13) 0.0028(12) -0.0017(13)
C12 0.0282(16) 0.0348(17) 0.0338(17) 0.0031(14) 0.0078(13) -0.0033(13)
C13 0.0306(16) 0.0343(17) 0.0330(17) 0.0038(13) 0.0086(13) 0.0005(13)
C14 0.0333(19) 0.046(2) 0.062(2) 0.0127(18) 0.0145(17) 0.0053(16)
C15 0.050(2) 0.051(2) 0.074(3) 0.023(2) 0.019(2) 0.0175(19)
C16 0.061(3) 0.041(2) 0.086(3) 0.033(2) 0.022(2) 0.0061(19)
C17 0.044(2) 0.043(2) 0.075(3) 0.0169(19) 0.019(2) -0.0030(17)
C18 0.0334(17) 0.0325(17) 0.0446(19) 0.0050(15) 0.0115(14) -0.0040(14)
C19 0.0282(16) 0.0373(17) 0.043(2) 0.0021(15) 0.0095(14) -0.0062(14)
C20 0.0248(15) 0.0335(17) 0.0310(16) -0.0004(13) 0.0042(12) -0.0017(13)
C21 0.0299(16) 0.0322(16) 0.0328(17) 0.0049(13) 0.0045(13) -0.0040(13)
C22 0.0297(16) 0.0361(19) 0.0270(16) -0.0031(13) 0.0013(12) -0.0004(13)
C23 0.0251(17) 0.042(2) 0.082(3) -0.0250(19) 0.0177(17) -0.0001(15)
C24 0.0228(17) 0.0377(19) 0.077(3) -0.0239(18) 0.0106(16) -0.0019(14)
C25 0.0200(15) 0.0345(17) 0.0386(17) -0.0021(14) 0.0073(12) 0.0014(13)
C26 0.0261(17) 0.0381(19) 0.066(2) -0.0188(17) 0.0140(16) -0.0012(14)
C27 0.0231(16) 0.0353(18) 0.069(2) -0.0141(17) 0.0077(16) -0.0041(14)
C28 0.0175(14) 0.0283(16) 0.0392(17) -0.0011(13) 0.0068(12) 0.0022(12)
C29 0.0247(16) 0.0429(19) 0.0381(18) -0.0152(15) 0.0090(13) 0.0017(14)
C30 0.0203(15) 0.0427(19) 0.0386(18) -0.0123(15) 0.0016(13) -0.0032(13)
C31 0.0206(15) 0.0433(18) 0.0342(17) -0.0051(14) 0.0011(12) -0.0033(13)
C32 0.0242(15) 0.0390(18) 0.0307(16) -0.0076(13) 0.0067(12) 0.0007(13)
C33 0.0364(18) 0.0368(18) 0.0351(18) 0.0030(14) 0.0060(14) -0.0105(14)
C34 0.047(2) 0.041(2) 0.0294(17) -0.0027(14) 0.0022(14) -0.0114(16)
C35 0.0286(15) 0.0319(16) 0.0267(15) 0.0011(13) 0.0045(12) 0.0022(13)
C36 0.0386(18) 0.0373(18) 0.0332(18) -0.0025(14) 0.0103(14) -0.0090(14)
C37 0.0388(18) 0.0429(19) 0.0290(17) -0.0053(14) 0.0058(14) -0.0090(15)
O1W 0.0330(12) 0.0282(11) 0.0364(12) -0.0017(9) 0.0071(9) -0.0008(9)
O2W 0.0487(14) 0.0319(12) 0.0352(13) -0.0016(10) 0.0092(10) -0.0007(10)

loop_
_atom_type_symbol
_atom_type_description
_atom_type_scat_dispersion_real
_atom_type_scat_dispersion_imag
_atom_type_scat_source
C C 0.0033 0.0016 'International Tables Vol C Tables 4.2.6.8 and 6.1.1.4'
H H 0.0000 0.0000 'International Tables Vol C Tables 4.2.6.8 and 6.1.1.4'
N N 0.0061 0.0033 'International Tables Vol C Tables 4.2.6.8 and 6.1.1.4'
O O 0.0106 0.0060 'International Tables Vol C Tables 4.2.6.8 and 6.1.1.4'
Cd Cd -0.8075 1.2024 'International Tables Vol C Tables 4.2.6.8 and 6.1.1.4'

loop_
_geom_angle_atom_site_label_1
_geom_angle_atom_site_label_2
_geom_angle_atom_site_label_3
_geom_angle
_geom_angle_site_symmetry_1
_geom_angle_site_symmetry_3
O1W Cd1 N1 93.81(8) . .
O1W Cd1 O2W 160.51(8) . .
N1 Cd1 O2W 83.93(8) . .
O1W Cd1 N2 84.15(8) . 1_655
N1 Cd1 N2 176.16(9) . 1_655
O2W Cd1 N2 99.07(8) . 1_655
O1W Cd1 N3 81.32(8) . .
N1 Cd1 N3 100.09(9) . .
O2W Cd1 N3 80.04(8) . .
N2 Cd1 N3 82.84(8) 1_655 .
O1W Cd1 O2 127.04(8) . .
N1 Cd1 O2 92.61(8) . .
O2W Cd1 O2 72.44(8) . .
N2 Cd1 O2 86.07(8) 1_655 .
N3 Cd1 O2 148.23(8) . .
O1W Cd1 O1 81.04(7) . .
N1 Cd1 O1 73.85(9) . .
O2W Cd1 O1 116.53(7) . .
N2 Cd1 O1 102.58(8) 1_655 .
N3 Cd1 O1 160.89(8) . .
O2 Cd1 O1 50.88(7) . .
C1 O1 Cd1 88.14(18) . .
C1 O2 Cd1 96.48(19) . .
C27 N1 C23 116.1(3) . .
C27 N1 Cd1 123.5(2) . .
C23 N1 Cd1 119.3(2) . .
C32 N2 C30 116.7(2) . .
C32 N2 Cd1 124.13(19) . 1_455
C30 N2 Cd1 118.45(19) . 1_455
C33 N3 C37 116.5(3) . .
C33 N3 Cd1 125.8(2) . .
C37 N3 Cd1 117.7(2) . .
O2 C1 O1 120.8(3) . .
O2 C1 C2 121.0(3) . .
O1 C1 C2 118.2(3) . .
C3 C2 C11 119.3(3) . .
C3 C2 C1 120.5(3) . .
C11 C2 C1 120.2(3) . .
C2 C3 C4 121.4(3) . .
C3 C4 C5 122.0(3) . .
C3 C4 C9 119.1(3) . .
C5 C4 C9 118.8(3) . .
C6 C5 C4 121.4(3) . .
C5 C6 C7 119.5(3) . .
C8 C7 C6 120.8(3) . .
C7 C8 C9 121.3(3) . .
C8 C9 C4 118.1(3) . .
C8 C9 C10 122.2(3) . .
C4 C9 C10 119.7(3) . .
C11 C10 C9 119.5(3) . .
C11 C10 C12 120.5(3) . .
C9 C10 C12 119.9(3) . .
O5 C11 C10 118.4(3) . .
O5 C11 C2 120.7(3) . .
C10 C11 C2 120.9(3) . .
C21 C12 C13 119.9(3) . .
C21 C12 C10 118.5(3) . .
C13 C12 C10 121.4(3) . .
C14 C13 C12 123.0(3) . .
C14 C13 C18 117.7(3) . .
C12 C13 C18 119.4(3) . .
C15 C14 C13 121.9(3) . .
C14 C15 C16 120.4(4) . .
C17 C16 C15 119.8(3) . .
C16 C17 C18 121.5(4) . .
C19 C18 C17 122.7(3) . .
C19 C18 C13 118.5(3) . .
C17 C18 C13 118.8(3) . .
C20 C19 C18 122.4(3) . .
C19 C20 C21 118.7(3) . .
C19 C20 C22 120.8(3) . .
C21 C20 C22 120.5(3) . .
O6 C21 C12 118.3(3) . .
O6 C21 C20 120.6(3) . .
C12 C21 C20 121.1(3) . .
O3 C22 O4 123.6(3) . .
O3 C22 C20 119.9(3) . .
O4 C22 C20 116.4(3) . .
N1 C23 C24 123.7(3) . .
C23 C24 C25 120.2(3) . .
C24 C25 C26 116.5(3) . .
C24 C25 C28 121.0(3) . .
C26 C25 C28 122.5(3) . .
C27 C26 C25 120.0(3) . .
N1 C27 C26 123.6(3) . .
C31 C28 C29 116.6(3) . .
C31 C28 C25 122.1(3) . .
C29 C28 C25 121.3(3) . .
C30 C29 C28 120.0(3) . .
N2 C30 C29 123.5(3) . .
C32 C31 C28 119.6(3) . .
N2 C32 C31 123.4(3) . .
N3 C33 C34 123.8(3) . .
C33 C34 C35 119.7(3) . .
C36 C35 C34 116.5(3) . .
C36 C35 C35 121.8(3) . 3_665
C34 C35 C35 121.7(3) . 3_665
C35 C36 C37 120.0(3) . .
N3 C37 C36 123.5(3) . .

loop_
_geom_bond_atom_site_label_1
_geom_bond_atom_site_label_2
_geom_bond_distance
_geom_bond_site_symmetry_2
Cd1 O1W 2.331(2) .
Cd1 N1 2.338(2) .
Cd1 O2W 2.340(2) .
Cd1 N2 2.374(2) 1_655
Cd1 N3 2.415(2) .
Cd1 O2 2.450(2) .
Cd1 O1 2.620(2) .
O1 C1 1.264(4) .
O2 C1 1.247(4) .
O3 C22 1.234(4) .
O4 C22 1.277(4) .
O5 C11 1.348(4) .
O6 C21 1.353(4) .
N1 C27 1.334(4) .
N1 C23 1.337(4) .
N2 C32 1.335(4) .
N2 C30 1.336(4) .
N2 Cd1 2.374(2) 1_455
N3 C33 1.329(4) .
N3 C37 1.342(4) .
C1 C2 1.494(4) .
C2 C3 1.370(4) .
C2 C11 1.427(4) .
C3 C4 1.408(4) .
C4 C5 1.416(4) .
C4 C9 1.419(4) .
C5 C6 1.356(5) .
C6 C7 1.407(5) .
C7 C8 1.353(5) .
C8 C9 1.413(4) .
C9 C10 1.419(4) .
C10 C11 1.381(4) .
C10 C12 1.495(4) .
C12 C21 1.377(4) .
C12 C13 1.411(4) .
C13 C14 1.410(4) .
C13 C18 1.425(4) .
C14 C15 1.358(5) .
C15 C16 1.402(5) .
C16 C17 1.355(5) .
C17 C18 1.414(5) .
C18 C19 1.406(4) .
C19 C20 1.359(4) .
C20 C21 1.424(4) .
C20 C22 1.509(4) .
C23 C24 1.373(4) .
C24 C25 1.378(4) .
C25 C26 1.383(4) .
C25 C28 1.481(4) .
C26 C27 1.378(4) .
C28 C31 1.388(4) .
C28 C29 1.389(4) .
C29 C30 1.368(4) .
C31 C32 1.379(4) .
C33 C34 1.377(4) .
C34 C35 1.400(4) .
C35 C36 1.380(4) .
C35 C35 1.484(6) 3_665
C36 C37 1.380(4) .
